data_7001617
loop_
_publ_author_name
'Zhao, Dan'
'Zhang, Hao'
'Xie, Zhi'
'Zhang, Wei-Long'
'Yang, Song-Ling'
'Cheng, Wen-Dan'

_publ_section_title
;
 Syntheses, crystal and electronic structures of compounds AM(PO4)2 (A
 = Sr, M = Ti, Sn; A = Ba, M = Sn)
;
_journal_issue 27
_journal_name_full 'Dalton Transactions'
_journal_page_first 5310
_journal_page_last 5318
_journal_paper_doi 10.1039/b822336j
_journal_year 2009
_chemical_formula_sum 'O8 P2 Sn Sr'
_chemical_formula_weight 396.25
_chemical_name_common 'Strontium Tin Diphosphate'
_chemical_name_systematic
;
Strontium Tin Diphosphate
;
_space_group_IT_number 15
_symmetry_cell_setting monoclinic
_symmetry_space_group_name_Hall '-C 2yc'
_symmetry_space_group_name_H-M 'C 1 2/c 1'
_atom_sites_solution_hydrogens none
_atom_sites_solution_primary direct
_atom_sites_solution_secondary difmap
_audit_creation_method SHELXL-97
_cell_angle_alpha 90.00
_cell_angle_beta 115.821(11)
_cell_angle_gamma 90.00
_cell_formula_units_Z 4
_cell_length_a 16.674(14)
_cell_length_b 5.223(4)
_cell_length_c 8.099(6)
_cell_measurement_reflns_used 978
_cell_measurement_temperature 293(2)
_cell_measurement_theta_max 27.4835
_cell_measurement_theta_min 2.7157
_cell_volume 634.9(9)
_computing_cell_refinement 'CrystalClear (Rigaku Corp., 2000)'
_computing_data_collection 'CrystalClear (Rigaku Corp., 2000)'
_computing_data_reduction 'CrystalClear (Rigaku Corp., 2000)'
_computing_molecular_graphics 'Bruker SHELXTL'
_computing_publication_material 'Bruker SHELXTL'
_computing_structure_refinement 'SHELXL-97 (Sheldrick, 1997)'
_computing_structure_solution 'SHELXS-97 (Sheldrick, 1990)'
_diffrn_ambient_temperature 293(2)
_diffrn_detector_area_resol_mean 14.6306
_diffrn_measured_fraction_theta_full 0.992
_diffrn_measured_fraction_theta_max 0.992
_diffrn_measurement_device_type 'Mercury70 (2x2 bin mode)'
_diffrn_measurement_method CCD_Profile_fitting
_diffrn_radiation_monochromator graphite
_diffrn_radiation_source 'fine-focus sealed tube'
_diffrn_radiation_type MoK\a
_diffrn_radiation_wavelength 0.71073
_diffrn_reflns_av_R_equivalents 0.0273
_diffrn_reflns_av_sigmaI/netI 0.0214
_diffrn_reflns_limit_h_max 21
_diffrn_reflns_limit_h_min -21
_diffrn_reflns_limit_k_max 6
_diffrn_reflns_limit_k_min -5
_diffrn_reflns_limit_l_max 10
_diffrn_reflns_limit_l_min -10
_diffrn_reflns_number 2272
_diffrn_reflns_theta_full 27.44
_diffrn_reflns_theta_max 27.44
_diffrn_reflns_theta_min 2.71
_diffrn_standards_decay_% 0
_diffrn_standards_interval_count 0
_diffrn_standards_interval_time .
_diffrn_standards_number 0
_exptl_absorpt_coefficient_mu 12.847
_exptl_absorpt_correction_T_max 1.0000
_exptl_absorpt_correction_T_min 0.6602
_exptl_absorpt_correction_type multi-scan
_exptl_absorpt_process_details 'SADABS (Sheldrick, 1996)'
_exptl_crystal_colour Colorless
_exptl_crystal_density_diffrn 4.146
_exptl_crystal_density_method 'not measured'
_exptl_crystal_description Prism
_exptl_crystal_F_000 728
_exptl_crystal_size_max 0.1700
_exptl_crystal_size_mid 0.1400
_exptl_crystal_size_min 0.0800
_refine_diff_density_max 0.851
_refine_diff_density_min -0.884
_refine_diff_density_rms 0.153
_refine_ls_extinction_coef 0.0030(3)
_refine_ls_extinction_expression Fc^*^=kFc[1+0.001xFc^2^\l^3^/sin(2\q)]^-1/4^
_refine_ls_extinction_method SHELXL
_refine_ls_goodness_of_fit_ref 1.097
_refine_ls_hydrogen_treatment none
_refine_ls_matrix_type full
_refine_ls_number_parameters 58
_refine_ls_number_reflns 728
_refine_ls_number_restraints 0
_refine_ls_restrained_S_all 1.097
_refine_ls_R_factor_all 0.0160
_refine_ls_R_factor_gt 0.0157
_refine_ls_shift/su_max 0.001
_refine_ls_shift/su_mean 0.000
_refine_ls_structure_factor_coef Fsqd
_refine_ls_weighting_details 'calc w=1/[\s^2^(Fo^2^)+(0.0252P)^2^+0.0000P] where P=(Fo^2^+2Fc^2^)/3'
_refine_ls_weighting_scheme calc
_refine_ls_wR_factor_gt 0.0410
_refine_ls_wR_factor_ref 0.0411
_reflns_number_gt 719
_reflns_number_total 728
_reflns_threshold_expression >2sigma(I)
_cod_data_source_file b822336j.txt
_cod_data_source_block SrSnP2O8
_cod_depositor_comments
;
The following automatic conversions were performed:
'_exptl_absorpt_correction_type' value 'Multi-scan' changed to
'multi-scan' according to
'/home/saulius/struct/CIF-dictionaries/cif_core.dic' dictionary named
'cif_core.dic' version 2.4.1 from 2010-06-29.

Automatic conversion script
Id: cif_fix_enum 1527 2010-12-29 10:47:43Z saulius 
;
_cod_original_cell_volume 634.9(8)
_cod_original_sg_symbol_H-M 'C 2/c'
_cod_database_code 7001617

loop_
_symmetry_equiv_pos_as_xyz
'x, y, z'
'-x, y, -z+1/2'
'x+1/2, y+1/2, z'
'-x+1/2, y+1/2, -z+1/2'
'-x, -y, -z'
'x, -y, z-1/2'
'-x+1/2, -y+1/2, -z'
'x+1/2, -y+1/2, z-1/2'

loop_
_atom_site_label
_atom_site_type_symbol
_atom_site_fract_x
_atom_site_fract_y
_atom_site_fract_z
_atom_site_U_iso_or_equiv
_atom_site_adp_type
_atom_site_occupancy
_atom_site_symmetry_multiplicity
_atom_site_calc_flag
_atom_site_refinement_flags
_atom_site_disorder_assembly
_atom_site_disorder_group
Sr1 Sr 0.5000 0.30812(8) 0.2500 0.00885(12) Uani 1 2 d S . .
Sn1 Sn 0.2500 0.2500 0.0000 0.00423(11) Uani 1 2 d S . .
P1 P 0.35839(4) 0.76022(11) 0.24157(8) 0.00413(16) Uani 1 1 d . . .
O1 O 0.34213(10) 0.5367(4) 0.1035(2) 0.0079(4) Uani 1 1 d . . .
O2 O 0.35673(10) 0.0167(4) 0.1418(2) 0.0078(3) Uani 1 1 d . . .
O3 O 0.44899(12) 0.7242(3) 0.3982(2) 0.0106(4) Uani 1 1 d . . .
O4 O 0.27942(12) 0.7676(3) 0.2879(2) 0.0081(4) Uani 1 1 d . . .

loop_
_atom_site_aniso_label
_atom_site_aniso_U_11
_atom_site_aniso_U_22
_atom_site_aniso_U_33
_atom_site_aniso_U_23
_atom_site_aniso_U_13
_atom_site_aniso_U_12
Sr1 0.00493(17) 0.0125(2) 0.00736(18) 0.000 0.00107(13) 0.000
Sn1 0.00419(14) 0.00490(16) 0.00439(15) -0.00015(7) 0.00260(10) -0.00013(7)
P1 0.0044(3) 0.0043(3) 0.0039(3) 0.00027(19) 0.0021(3) 0.00036(19)
O1 0.0074(7) 0.0078(10) 0.0103(8) -0.0031(7) 0.0055(6) -0.0020(7)
O2 0.0066(7) 0.0061(9) 0.0123(8) 0.0035(7) 0.0057(7) 0.0015(7)
O3 0.0070(9) 0.0140(11) 0.0085(9) 0.0012(6) 0.0012(7) 0.0015(6)
O4 0.0100(9) 0.0094(10) 0.0078(9) 0.0007(6) 0.0067(7) 0.0008(6)

loop_
_atom_type_symbol
_atom_type_description
_atom_type_scat_dispersion_real
_atom_type_scat_dispersion_imag
_atom_type_scat_source
O O 0.0106 0.0060 'International Tables Vol C Tables 4.2.6.8 and 6.1.1.4'
P P 0.1023 0.0942 'International Tables Vol C Tables 4.2.6.8 and 6.1.1.4'
Sr Sr -1.5307 3.2498 'International Tables Vol C Tables 4.2.6.8 and 6.1.1.4'
Sn Sn -0.6537 1.4246 'International Tables Vol C Tables 4.2.6.8 and 6.1.1.4'

loop_
_geom_angle_atom_site_label_1
_geom_angle_atom_site_label_2
_geom_angle_atom_site_label_3
_geom_angle
_geom_angle_site_symmetry_1
_geom_angle_site_symmetry_3
_geom_angle_publ_flag
O3 Sr1 O3 172.55(8) 6_565 5_666 ?
O3 Sr1 O2 77.40(5) 6_565 . ?
O3 Sr1 O2 98.23(5) 5_666 . ?
O3 Sr1 O2 98.23(5) 6_565 2_655 ?
O3 Sr1 O2 77.40(5) 5_666 2_655 ?
O2 Sr1 O2 109.57(10) . 2_655 ?
O3 Sr1 O1 107.86(5) 6_565 2_655 ?
O3 Sr1 O1 75.63(5) 5_666 2_655 ?
O2 Sr1 O1 170.37(5) . 2_655 ?
O2 Sr1 O1 62.16(8) 2_655 2_655 ?
O3 Sr1 O1 75.63(5) 6_565 . ?
O3 Sr1 O1 107.86(5) 5_666 . ?
O2 Sr1 O1 62.16(8) . . ?
O2 Sr1 O1 170.37(5) 2_655 . ?
O1 Sr1 O1 126.52(9) 2_655 . ?
O3 Sr1 O3 120.46(5) 6_565 . ?
O3 Sr1 O3 66.07(7) 5_666 . ?
O2 Sr1 O3 101.00(7) . . ?
O2 Sr1 O3 135.08(6) 2_655 . ?
O1 Sr1 O3 83.45(7) 2_655 . ?
O1 Sr1 O3 54.04(6) . . ?
O3 Sr1 O3 66.07(7) 6_565 2_655 ?
O3 Sr1 O3 120.46(5) 5_666 2_655 ?
O2 Sr1 O3 135.08(6) . 2_655 ?
O2 Sr1 O3 101.00(7) 2_655 2_655 ?
O1 Sr1 O3 54.04(6) 2_655 2_655 ?
O1 Sr1 O3 83.45(7) . 2_655 ?
O3 Sr1 O3 77.61(9) . 2_655 ?
O3 Sr1 P1 87.65(4) 6_565 2_655 ?
O3 Sr1 P1 97.67(4) 5_666 2_655 ?
O2 Sr1 P1 161.79(4) . 2_655 ?
O2 Sr1 P1 82.57(7) 2_655 2_655 ?
O1 Sr1 P1 27.43(4) 2_655 2_655 ?
O1 Sr1 P1 104.32(7) . 2_655 ?
O3 Sr1 P1 77.55(6) . 2_655 ?
O3 Sr1 P1 26.72(4) 2_655 2_655 ?
O3 Sr1 P1 97.67(4) 6_565 . ?
O3 Sr1 P1 87.65(4) 5_666 . ?
O2 Sr1 P1 82.57(7) . . ?
O2 Sr1 P1 161.79(4) 2_655 . ?
O1 Sr1 P1 104.32(7) 2_655 . ?
O1 Sr1 P1 27.43(4) . . ?
O3 Sr1 P1 26.72(4) . . ?
O3 Sr1 P1 77.55(6) 2_655 . ?
P1 Sr1 P1 89.29(7) 2_655 . ?
O3 Sr1 P1 91.61(4) 6_565 1_545 ?
O3 Sr1 P1 82.60(4) 5_666 1_545 ?
O2 Sr1 P1 21.22(4) . 1_545 ?
O2 Sr1 P1 92.18(7) 2_655 1_545 ?
O1 Sr1 P1 149.20(4) 2_655 1_545 ?
O1 Sr1 P1 80.71(7) . 1_545 ?
O3 Sr1 P1 107.43(6) . 1_545 ?
O3 Sr1 P1 155.32(4) 2_655 1_545 ?
P1 Sr1 P1 174.534(15) 2_655 1_545 ?
P1 Sr1 P1 96.18(6) . 1_545 ?
O3 Sr1 P1 82.60(4) 6_565 2_645 ?
O3 Sr1 P1 91.61(4) 5_666 2_645 ?
O2 Sr1 P1 92.18(7) . 2_645 ?
O2 Sr1 P1 21.22(4) 2_655 2_645 ?
O1 Sr1 P1 80.71(7) 2_655 2_645 ?
O1 Sr1 P1 149.20(4) . 2_645 ?
O3 Sr1 P1 155.32(4) . 2_645 ?
O3 Sr1 P1 107.43(6) 2_655 2_645 ?
P1 Sr1 P1 96.18(6) 2_655 2_645 ?
P1 Sr1 P1 174.534(15) . 2_645 ?
P1 Sr1 P1 78.36(6) 1_545 2_645 ?
O4 Sn1 O4 180.00(13) 6_565 4_545 ?
O4 Sn1 O1 92.07(7) 6_565 7 ?
O4 Sn1 O1 87.93(7) 4_545 7 ?
O4 Sn1 O1 87.93(7) 6_565 . ?
O4 Sn1 O1 92.07(7) 4_545 . ?
O1 Sn1 O1 180.00(8) 7 . ?
O4 Sn1 O2 91.39(8) 6_565 7 ?
O4 Sn1 O2 88.61(8) 4_545 7 ?
O1 Sn1 O2 83.79(9) 7 7 ?
O1 Sn1 O2 96.21(9) . 7 ?
O4 Sn1 O2 88.61(8) 6_565 . ?
O4 Sn1 O2 91.39(8) 4_545 . ?
O1 Sn1 O2 96.21(9) 7 . ?
O1 Sn1 O2 83.79(9) . . ?
O2 Sn1 O2 180.00(11) 7 . ?
O4 Sn1 Sr1 80.57(7) 6_565 . ?
O4 Sn1 Sr1 99.43(7) 4_545 . ?
O1 Sn1 Sr1 137.42(5) 7 . ?
O1 Sn1 Sr1 42.58(5) . . ?
O2 Sn1 Sr1 137.81(6) 7 . ?
O2 Sn1 Sr1 42.19(6) . . ?
O4 Sn1 Sr1 99.43(7) 6_565 7 ?
O4 Sn1 Sr1 80.57(7) 4_545 7 ?
O1 Sn1 Sr1 42.58(5) 7 7 ?
O1 Sn1 Sr1 137.42(5) . 7 ?
O2 Sn1 Sr1 42.19(6) 7 7 ?
O2 Sn1 Sr1 137.81(6) . 7 ?
Sr1 Sn1 Sr1 180.0 . 7 ?
O3 P1 O4 117.10(12) . . ?
O3 P1 O1 108.02(10) . . ?
O4 P1 O1 107.34(10) . . ?
O3 P1 O2 109.25(10) . 1_565 ?
O4 P1 O2 106.55(9) . 1_565 ?
O1 P1 O2 108.29(11) . 1_565 ?
O3 P1 Sr1 56.57(8) . . ?
O4 P1 Sr1 134.31(7) . . ?
O1 P1 Sr1 51.75(7) . . ?
O2 P1 Sr1 118.30(8) 1_565 . ?
O3 P1 Sr1 71.44(9) . 1_565 ?
O4 P1 Sr1 126.31(7) . 1_565 ?
O1 P1 Sr1 120.30(7) . 1_565 ?
O2 P1 Sr1 37.82(7) 1_565 1_565 ?
Sr1 P1 Sr1 96.18(6) . 1_565 ?
P1 O1 Sn1 135.09(10) . . ?
P1 O1 Sr1 100.82(8) . . ?
Sn1 O1 Sr1 105.99(9) . . ?
P1 O2 Sn1 128.12(10) 1_545 . ?
P1 O2 Sr1 120.96(9) 1_545 . ?
Sn1 O2 Sr1 106.43(9) . . ?
P1 O3 Sr1 131.48(11) . 5_666 ?
P1 O3 Sr1 96.71(9) . . ?
Sr1 O3 Sr1 113.93(7) 5_666 . ?
P1 O4 Sn1 141.34(12) . 4 ?

loop_
_geom_bond_atom_site_label_1
_geom_bond_atom_site_label_2
_geom_bond_distance
_geom_bond_site_symmetry_2
_geom_bond_publ_flag
Sr1 O3 2.599(3) 6_565 ?
Sr1 O3 2.599(3) 5_666 ?
Sr1 O2 2.640(2) . ?
Sr1 O2 2.640(2) 2_655 ?
Sr1 O1 2.654(2) 2_655 ?
Sr1 O1 2.654(2) . ?
Sr1 O3 2.789(2) . ?
Sr1 O3 2.789(2) 2_655 ?
Sr1 P1 3.3188(19) 2_655 ?
Sr1 P1 3.3188(19) . ?
Sr1 P1 3.692(2) 1_545 ?
Sr1 P1 3.692(2) 2_645 ?
Sn1 O4 1.983(2) 6_565 ?
Sn1 O4 1.983(2) 4_545 ?
Sn1 O1 2.045(2) 7 ?
Sn1 O1 2.045(2) . ?
Sn1 O2 2.047(2) 7 ?
Sn1 O2 2.047(2) . ?
Sn1 Sr1 3.770(3) 7 ?
P1 O3 1.502(2) . ?
P1 O4 1.519(2) . ?
P1 O1 1.557(2) . ?
P1 O2 1.558(2) 1_565 ?
P1 Sr1 3.692(2) 1_565 ?
O2 P1 1.558(2) 1_545 ?
O3 Sr1 2.599(3) 5_666 ?
O4 Sn1 1.983(2) 4 ?
